data_4307010
loop_
_publ_author_name
'Amir H. Mahmoudkhani'
'George K. H. Shimizu'

_publ_contact_author_address
; 
Department of Chemistry, University of Calgary, Calgary, AB, Canada
;
_publ_contact_author_email gshimizu@ucalgary.ca
_publ_contact_author_fax +1-403-3912350
_publ_contact_author_name 'George K. H. Shimizu'
_publ_contact_author_phone +1-403-2205344
_publ_section_title
;
Three Guest-Including Coordination Solids from a Single Crystallization:
A Discrete Cage and Open-Channel Networks from 1-D Ladders and 1-D Ribbons
;
_journal_name_full 'Inorganic Chemistry'
_journal_page_first 1593
_journal_page_last 1602
_journal_paper_doi 10.1021/ic0615123
_journal_volume 46
_journal_year 2007
_chemical_formula_sum 'C47 H41 Cu N4.6 O10 S3'
_chemical_formula_weight 989.96
_chemical_name_systematic
;
 ?
;
_space_group_IT_number 9
_symmetry_cell_setting monoclinic
_symmetry_space_group_name_Hall 'C -2yc'
_symmetry_space_group_name_H-M 'C 1 c 1'
_atom_sites_solution_hydrogens geom
_atom_sites_solution_primary direct
_atom_sites_solution_secondary difmap
_audit_creation_method SHELXL-97
_cell_angle_alpha 90.00
_cell_angle_beta 112.07(3)
_cell_angle_gamma 90.00
_cell_formula_units_Z 4
_cell_length_a 17.793(4)
_cell_length_b 39.817(8)
_cell_length_c 10.563(2)
_cell_measurement_reflns_used 7673
_cell_measurement_temperature 123(2)
_cell_measurement_theta_max 26
_cell_measurement_theta_min 1
_cell_volume 6935(3)
_computing_cell_refinement 'HKL Denzo (Otwinowski & Minor, 1997)'
_computing_data_collection 'Collect (Hooft, 1998)'
_computing_data_reduction 'Scalepack (Otwinowski & Minor,1997)'
_computing_molecular_graphics 'Diamond 2.1d (Brandenbrg, 2000)'
_computing_structure_refinement 'SHELXL-97 (Sheldrick, 1997)'
_computing_structure_solution 'SHELXS-97 (Sheldrick, 1997)'
_diffrn_ambient_temperature 123(2)
_diffrn_measured_fraction_theta_full 0.994
_diffrn_measured_fraction_theta_max 0.994
_diffrn_measurement_device_type 'Nonius Kappa CCD'
_diffrn_measurement_method '\w and \f scans'
_diffrn_radiation_monochromator graphite
_diffrn_radiation_source 'fine-focus sealed tube'
_diffrn_radiation_type MoK\a
_diffrn_radiation_wavelength 0.71073
_diffrn_reflns_av_R_equivalents 0.024
_diffrn_reflns_av_sigmaI/netI 0.043
_diffrn_reflns_limit_h_max 22
_diffrn_reflns_limit_h_min -22
_diffrn_reflns_limit_k_max 49
_diffrn_reflns_limit_k_min -48
_diffrn_reflns_limit_l_max 13
_diffrn_reflns_limit_l_min -13
_diffrn_reflns_number 12643
_diffrn_reflns_theta_full 26.37
_diffrn_reflns_theta_max 26.37
_diffrn_reflns_theta_min 1.34
_exptl_absorpt_coefficient_mu 0.447
_exptl_crystal_colour dark-blue
_exptl_crystal_density_diffrn 0.948
_exptl_crystal_density_method 'not measured'
_exptl_crystal_description 'rectangular prism'
_exptl_crystal_F_000 2049
_exptl_crystal_size_max 0.44
_exptl_crystal_size_mid 0.26
_exptl_crystal_size_min 0.24
_refine_diff_density_max 0.922
_refine_diff_density_min -1.012
_refine_diff_density_rms 0.184
_refine_ls_abs_structure_details 'Flack H D (1983), Acta Cryst. A39, 876-881'
_refine_ls_abs_structure_Flack 0.448(19)
_refine_ls_extinction_method none
_refine_ls_goodness_of_fit_ref 1.155
_refine_ls_hydrogen_treatment constr
_refine_ls_matrix_type full
_refine_ls_number_parameters 521
_refine_ls_number_reflns 12631
_refine_ls_number_restraints 18
_refine_ls_restrained_S_all 1.180
_refine_ls_R_factor_all 0.108
_refine_ls_R_factor_gt 0.093
_refine_ls_shift/su_max 0.021
_refine_ls_shift/su_mean 0.001
_refine_ls_structure_factor_coef Fsqd
_refine_ls_weighting_details 'calc w=1/[\s^2^(Fo^2^)+(0.2000P)^2^] where P=(Fo^2^+2Fc^2^)/3'
_refine_ls_weighting_scheme calc
_refine_ls_wR_factor_gt 0.253
_refine_ls_wR_factor_ref 0.273
_reflns_number_gt 10427
_reflns_number_total 12631
_reflns_threshold_expression I>2\s(I)
_cod_data_source_file ic0615123si20060814_082822_3.cif
_cod_data_source_block Compound_3
_cod_original_cell_volume 6935(2)
_cod_original_formula_sum 'C47 H41 Cu N4.60 O10 S3'
_cod_database_code 4307010

loop_
_symmetry_equiv_pos_as_xyz
'x, y, z'
'x, -y, z+1/2'
'x+1/2, y+1/2, z'
'x+1/2, -y+1/2, z+1/2'

loop_
_atom_site_label
_atom_site_type_symbol
_atom_site_fract_x
_atom_site_fract_y
_atom_site_fract_z
_atom_site_U_iso_or_equiv
_atom_site_adp_type
_atom_site_occupancy
_atom_site_symmetry_multiplicity
_atom_site_calc_flag
_atom_site_refinement_flags
_atom_site_disorder_assembly
_atom_site_disorder_group
O31 O 0.2683(6) 0.3129(3) 1.0010(12) 0.073(3) Uiso 0.60 1 d PD A 1
O32 O 0.3286(5) 0.26190(19) 1.0979(8) 0.0450(16) Uiso 0.60 1 d PD A 1
O23 O 0.0928(5) 0.3224(2) 0.0986(10) 0.059(2) Uiso 0.60 1 d PD B 1
O31' O 0.2804(9) 0.3226(4) 0.9485(17) 0.076(4) Uiso 0.40 1 d PD A 2
O32' O 0.2955(10) 0.2787(4) 1.0830(16) 0.071(4) Uiso 0.40 1 d PD A 2
O23' O 0.0802(8) 0.3312(3) 0.1456(14) 0.055(3) Uiso 0.40 1 d PD B 2
S3 S 0.33915(10) 0.29484(6) 1.02428(18) 0.0639(6) Uani 1 1 d D . .
O33 O 0.3663(3) 0.28358(13) 0.9222(4) 0.0478(11) Uani 1 1 d D A .
S2 S 0.02189(10) 0.30253(5) 0.07527(18) 0.0591(5) Uani 1 1 d D . .
O21 O -0.0065(3) 0.29402(14) 0.1867(5) 0.0566(13) Uani 1 1 d D B .
O22 O 0.0357(4) 0.27202(19) 0.0107(5) 0.082(2) Uani 1 1 d D B .
S1 S 0.6372(2) 0.57588(5) 1.5064(4) 0.1103(11) Uani 1 1 d . . .
O11 O 0.6420(8) 0.5873(3) 1.6384(13) 0.154(2) Uiso 1 1 d . . .
O12 O 0.6997(8) 0.5890(3) 1.4681(13) 0.154(2) Uiso 1 1 d . . .
O13 O 0.5645(8) 0.5802(3) 1.3811(13) 0.154(2) Uiso 1 1 d . . .
H13 H 0.5237 0.5730 1.3942 0.231 Uiso 1 1 calc R . .
Cu Cu 0.41869(5) 0.247415(16) 0.79725(7) 0.0347(2) Uani 1 1 d . . .
N1 N 0.5003(3) 0.28358(12) 0.8032(4) 0.0344(10) Uani 1 1 d . A .
C1 C 0.7351(3) 0.37306(14) 1.6513(6) 0.0353(12) Uani 1 1 d . . .
N2 N 0.4945(3) 0.22699(13) 0.9743(5) 0.0386(11) Uani 1 1 d . A .
C2 C 0.6752(4) 0.35452(13) 1.5511(7) 0.0349(11) Uani 1 1 d . . .
H2 H 0.6783 0.3307 1.5513 0.042 Uiso 1 1 calc R . .
N3 N 0.3406(3) 0.26727(12) 0.6180(5) 0.0321(10) Uani 1 1 d . A .
C3 C 0.6112(3) 0.37078(14) 1.4515(6) 0.0379(13) Uani 1 1 d . . .
N4 N 0.3346(3) 0.21152(12) 0.7711(5) 0.0325(10) Uani 1 1 d . A .
C4 C 0.6099(3) 0.40538(15) 1.4471(6) 0.0420(14) Uani 1 1 d . . .
H4 H 0.5667 0.4165 1.3775 0.050 Uiso 1 1 calc R . .
C5 C 0.6728(5) 0.42504(13) 1.5462(7) 0.0478(14) Uani 1 1 d . . .
C6 C 0.7324(4) 0.40786(14) 1.6470(6) 0.0383(13) Uani 1 1 d . . .
H6 H 0.7731 0.4202 1.7161 0.046 Uiso 1 1 calc R . .
C11 C 0.4818(4) 0.31605(15) 0.8087(6) 0.0422(14) Uani 1 1 d . . .
H11 H 0.4297 0.3215 0.8084 0.051 Uiso 1 1 calc R A .
C12 C 0.5346(5) 0.34182(19) 0.8147(8) 0.0584(18) Uani 1 1 d . A .
H12 H 0.5188 0.3646 0.8152 0.070 Uiso 1 1 calc R . .
C13 C 0.5740(4) 0.27621(15) 0.8028(6) 0.0411(13) Uani 1 1 d . . .
H13 H 0.5879 0.2533 0.7984 0.049 Uiso 1 1 calc R A .
C14 C 0.6112(5) 0.33374(18) 0.8200(8) 0.0532(17) Uani 1 1 d . . .
H14 H 0.6504 0.3509 0.8314 0.064 Uiso 1 1 calc R A .
C15 C 0.6302(4) 0.3006(2) 0.8086(8) 0.0554(18) Uani 1 1 d . A .
H15 H 0.6810 0.2947 0.8048 0.067 Uiso 1 1 calc R . .
C21 C 0.5331(4) 0.24667(17) 1.0813(7) 0.0413(14) Uani 1 1 d . . .
H21 H 0.5285 0.2703 1.0684 0.050 Uiso 1 1 calc R A .
C22 C 0.5793(4) 0.2347(2) 1.2094(6) 0.0491(16) Uani 1 1 d . A .
H22 H 0.6039 0.2495 1.2841 0.059 Uiso 1 1 calc R . .
C23 C 0.5886(4) 0.2001(3) 1.2251(7) 0.067(2) Uani 1 1 d . . .
H23 H 0.6202 0.1908 1.3116 0.081 Uiso 1 1 calc R A .
C24 C 0.5538(5) 0.18046(19) 1.1205(8) 0.063(2) Uani 1 1 d . A .
H24 H 0.5618 0.1569 1.1302 0.075 Uiso 1 1 calc R . .
C25 C 0.5050(4) 0.19396(16) 0.9944(6) 0.0412(13) Uani 1 1 d . . .
H25 H 0.4783 0.1792 0.9206 0.049 Uiso 1 1 calc R A .
C31 C 0.3564(4) 0.2645(2) 0.5076(6) 0.0516(17) Uani 1 1 d . . .
H31 H 0.4076 0.2559 0.5142 0.062 Uiso 1 1 calc R A .
C32 C 0.2998(5) 0.2738(2) 0.3797(7) 0.063(2) Uani 1 1 d . A .
H32 H 0.3102 0.2692 0.2994 0.076 Uiso 1 1 calc R . .
C33 C 0.2316(4) 0.2889(3) 0.3705(8) 0.069(2) Uani 1 1 d . . .
H33 H 0.1957 0.2976 0.2855 0.082 Uiso 1 1 calc R A .
C34 C 0.2140(5) 0.2919(2) 0.4833(7) 0.066(2) Uani 1 1 d . A .
H34 H 0.1638 0.3013 0.4779 0.079 Uiso 1 1 calc R . .
C35 C 0.2718(4) 0.2807(2) 0.6109(7) 0.0525(17) Uani 1 1 d . . .
H35 H 0.2604 0.2830 0.6914 0.063 Uiso 1 1 calc R A .
C41 C 0.3225(4) 0.18782(16) 0.6730(7) 0.0442(14) Uani 1 1 d . . .
H41 H 0.3572 0.1879 0.6230 0.053 Uiso 1 1 calc R A .
C42 C 0.2611(4) 0.16301(19) 0.6411(8) 0.0530(16) Uani 1 1 d . A .
H42 H 0.2561 0.1459 0.5759 0.064 Uiso 1 1 calc R . .
C43 C 0.2084(4) 0.16517(16) 0.7109(7) 0.0467(15) Uani 1 1 d . . .
H43 H 0.1652 0.1496 0.6923 0.056 Uiso 1 1 calc R A .
C44 C 0.2190(5) 0.18944(19) 0.8046(8) 0.0543(17) Uani 1 1 d . A .
H44 H 0.1824 0.1911 0.8506 0.065 Uiso 1 1 calc R . .
C45 C 0.2828(4) 0.21219(17) 0.8352(7) 0.0443(14) Uani 1 1 d . . .
H45 H 0.2896 0.2287 0.9037 0.053 Uiso 1 1 calc R A .
C61 C 0.5471(3) 0.35109(15) 1.3439(6) 0.0378(13) Uani 1 1 d . . .
C62 C 0.5220(4) 0.32044(16) 1.3753(7) 0.0430(14) Uani 1 1 d . A .
H62 H 0.5481 0.3116 1.4647 0.052 Uiso 1 1 calc R . .
C63 C 0.4595(4) 0.30212(19) 1.2795(7) 0.0504(16) Uani 1 1 d . . .
H63 H 0.4432 0.2811 1.3031 0.061 Uiso 1 1 calc R A .
C64 C 0.4220(4) 0.31501(19) 1.1504(7) 0.0494(18) Uani 1 1 d . A .
C65 C 0.4461(4) 0.34616(19) 1.1129(7) 0.0503(17) Uani 1 1 d . . .
H65 H 0.4207 0.3548 1.0229 0.060 Uiso 1 1 calc R A .
C66 C 0.5093(4) 0.36410(16) 1.2137(6) 0.0433(14) Uani 1 1 d . A .
H66 H 0.5259 0.3853 1.1917 0.052 Uiso 1 1 calc R . .
C71 C 0.8059(4) 0.35536(14) 1.7552(6) 0.0369(13) Uani 1 1 d . . .
C72 C 0.8441(4) 0.36919(15) 1.8861(6) 0.0423(14) Uani 1 1 d . . .
H72 H 0.8243 0.3893 1.9104 0.051 Uiso 1 1 calc R . .
C73 C 0.9114(4) 0.35312(18) 1.9798(7) 0.0475(16) Uani 1 1 d . . .
H73 H 0.9387 0.3630 2.0670 0.057 Uiso 1 1 calc R . .
C74 C 0.9393(3) 0.32318(18) 1.9484(6) 0.0441(15) Uani 1 1 d . . .
C75 C 0.9003(4) 0.30893(18) 1.8217(7) 0.0471(16) Uani 1 1 d . . .
H75 H 0.9189 0.2880 1.8012 0.057 Uiso 1 1 calc R . .
C76 C 0.8356(4) 0.32420(16) 1.7254(6) 0.0416(14) Uani 1 1 d . . .
H76 H 0.8102 0.3141 1.6381 0.050 Uiso 1 1 calc R . .
O1W O 0.6754(3) 0.26591(10) 0.5464(5) 0.0412(9) Uani 1 1 d . . .
C51 C 0.6680(4) 0.46187(11) 1.5403(7) 0.0481(13) Uiso 1 1 d G . .
C52 C 0.6389(5) 0.47736(15) 1.4130(6) 0.128(5) Uiso 1 1 d G . .
H52 H 0.6242 0.4642 1.3323 0.154 Uiso 1 1 calc R . .
C53 C 0.6312(5) 0.51210(16) 1.4038(6) 0.148(6) Uiso 1 1 d G . .
H53 H 0.6113 0.5227 1.3169 0.178 Uiso 1 1 calc R . .
C54 C 0.6526(5) 0.53137(11) 1.5219(8) 0.0638(19) Uiso 1 1 d G . .
C55 C 0.6817(5) 0.51588(15) 1.6492(6) 0.176(8) Uiso 1 1 d G . .
H55 H 0.6964 0.5290 1.7299 0.211 Uiso 1 1 calc R . .
C56 C 0.6894(5) 0.48114(16) 1.6584(5) 0.106(3) Uiso 1 1 d G . .
H56 H 0.7093 0.4706 1.7453 0.127 Uiso 1 1 calc R . .
N8 N 0.3415(18) 0.3736(8) 0.360(3) 0.071(9) Uiso 0.20 1 d PG . .
C81 C 0.3827(13) 0.3763(9) 0.501(3) 0.108(18) Uiso 0.20 1 d PG . .
H81 H 0.4402 0.3748 0.5390 0.130 Uiso 0.20 1 calc PR . .
C82 C 0.3398(18) 0.3812(7) 0.585(2) 0.049(7) Uiso 0.20 1 d PG . .
H82 H 0.3679 0.3830 0.6813 0.058 Uiso 0.20 1 calc PR . .
C83 C 0.2557(18) 0.3834(11) 0.529(3) 0.15(3) Uiso 0.20 1 d PG . .
H83 H 0.2263 0.3867 0.5873 0.176 Uiso 0.20 1 calc PR . .
C84 C 0.2145(13) 0.3807(13) 0.389(4) 0.14(3) Uiso 0.20 1 d PG . .
H84 H 0.1570 0.3822 0.3508 0.167 Uiso 0.20 1 calc PR . .
C85 C 0.2574(18) 0.3758(9) 0.304(2) 0.084(13) Uiso 0.20 1 d PG . .
H85 H 0.2293 0.3740 0.2085 0.100 Uiso 0.20 1 calc PR . .
N9 N 0.4023(9) 0.1004(4) 0.0519(14) 0.096(6) Uiso 0.40 1 d PG . .
C91 C 0.4832(8) 0.0974(4) 0.0677(14) 0.088(7) Uiso 0.40 1 d PG . .
H91 H 0.5247 0.0991 0.1560 0.105 Uiso 0.40 1 calc PR . .
C92 C 0.5033(8) 0.0920(5) -0.0457(18) 0.089(7) Uiso 0.40 1 d PG . .
H92 H 0.5586 0.0899 -0.0349 0.107 Uiso 0.40 1 calc PR . .
C93 C 0.4425(11) 0.0895(5) -0.1749(15) 0.097(8) Uiso 0.40 1 d PG . .
H93 H 0.4563 0.0857 -0.2524 0.117 Uiso 0.40 1 calc PR . .
C94 C 0.3617(10) 0.0924(5) -0.1907(13) 0.121(11) Uiso 0.40 1 d PG . .
H94 H 0.3201 0.0907 -0.2790 0.145 Uiso 0.40 1 calc PR . .
C95 C 0.3415(8) 0.0979(4) -0.0773(17) 0.069(5) Uiso 0.40 1 d PG . .
H95 H 0.2863 0.0999 -0.0881 0.083 Uiso 0.40 1 calc PR . .

loop_
_atom_site_aniso_label
_atom_site_aniso_U_11
_atom_site_aniso_U_22
_atom_site_aniso_U_33
_atom_site_aniso_U_23
_atom_site_aniso_U_13
_atom_site_aniso_U_12
S3 0.0310(8) 0.1068(16) 0.0537(10) -0.0474(10) 0.0156(7) -0.0193(9)
O33 0.040(2) 0.066(3) 0.036(2) -0.016(2) 0.0118(19) -0.015(2)
S2 0.0313(8) 0.0884(14) 0.0503(10) 0.0368(10) 0.0068(7) 0.0159(8)
O21 0.055(3) 0.075(3) 0.033(2) 0.016(2) 0.009(2) 0.024(2)
O22 0.071(4) 0.137(6) 0.049(3) 0.037(3) 0.038(3) 0.065(4)
S1 0.155(3) 0.0293(9) 0.126(2) -0.0001(11) 0.030(2) -0.0050(12)
Cu 0.0287(3) 0.0427(4) 0.0237(3) 0.0006(3) -0.0004(2) -0.0082(3)
N1 0.035(3) 0.036(2) 0.025(2) -0.0018(18) 0.0024(19) -0.0057(19)
C1 0.028(3) 0.032(3) 0.033(3) 0.002(2) -0.003(2) -0.004(2)
N2 0.028(2) 0.055(3) 0.028(3) -0.003(2) 0.005(2) 0.001(2)
C2 0.034(3) 0.022(2) 0.039(3) 0.010(2) 0.004(2) 0.002(2)
N3 0.027(2) 0.041(3) 0.022(2) 0.0036(19) 0.0026(17) -0.0047(19)
C3 0.035(3) 0.033(3) 0.031(3) -0.007(2) -0.004(2) -0.001(2)
N4 0.027(2) 0.040(3) 0.027(2) 0.0027(19) 0.0068(18) -0.0029(18)
C4 0.028(3) 0.035(3) 0.043(3) 0.003(2) -0.009(2) 0.000(2)
C5 0.062(4) 0.026(3) 0.036(3) -0.006(2) -0.005(2) -0.002(3)
C6 0.039(3) 0.032(3) 0.031(3) 0.001(2) -0.001(2) 0.000(2)
C11 0.044(3) 0.032(3) 0.047(3) 0.000(2) 0.013(3) -0.009(2)
C12 0.071(5) 0.045(4) 0.065(5) -0.010(3) 0.032(4) -0.015(3)
C13 0.043(3) 0.038(3) 0.040(3) -0.008(3) 0.013(3) -0.010(3)
C14 0.061(4) 0.045(4) 0.059(4) -0.018(3) 0.029(4) -0.026(3)
C15 0.035(3) 0.075(5) 0.058(4) -0.017(4) 0.019(3) -0.017(3)
C21 0.029(3) 0.064(4) 0.026(3) -0.008(3) 0.006(2) -0.003(3)
C22 0.029(3) 0.086(5) 0.025(3) 0.001(3) 0.003(2) 0.003(3)
C23 0.033(3) 0.130(8) 0.027(3) 0.019(4) -0.001(3) 0.007(4)
C24 0.065(5) 0.051(4) 0.054(4) 0.015(3) 0.002(4) -0.001(3)
C25 0.046(3) 0.046(3) 0.024(3) 0.005(2) 0.004(2) 0.001(3)
C31 0.031(3) 0.088(5) 0.024(3) -0.005(3) -0.004(2) 0.004(3)
C32 0.045(4) 0.108(7) 0.031(3) 0.010(4) 0.009(3) -0.011(4)
C33 0.032(3) 0.108(7) 0.041(4) 0.026(4) -0.015(3) -0.007(4)
C34 0.044(4) 0.106(7) 0.035(4) 0.005(4) 0.001(3) 0.018(4)
C35 0.035(3) 0.080(5) 0.031(3) 0.002(3) 0.000(2) 0.008(3)
C41 0.042(3) 0.046(3) 0.051(4) -0.019(3) 0.025(3) -0.009(3)
C42 0.044(4) 0.058(4) 0.061(4) -0.018(3) 0.024(3) -0.010(3)
C43 0.039(3) 0.034(3) 0.060(4) -0.007(3) 0.010(3) -0.017(3)
C44 0.062(4) 0.059(4) 0.053(4) -0.004(3) 0.034(4) -0.010(3)
C45 0.053(4) 0.044(3) 0.042(3) -0.004(3) 0.024(3) -0.013(3)
C61 0.025(3) 0.039(3) 0.040(3) -0.008(2) 0.002(2) 0.006(2)
C62 0.039(3) 0.040(3) 0.045(3) -0.013(3) 0.010(3) -0.010(3)
C63 0.042(4) 0.060(4) 0.048(4) -0.015(3) 0.015(3) -0.009(3)
C64 0.028(3) 0.070(4) 0.047(4) -0.038(3) 0.011(3) -0.013(3)
C65 0.036(3) 0.071(5) 0.032(3) -0.014(3) 0.000(3) 0.002(3)
C66 0.038(3) 0.045(3) 0.033(3) -0.007(3) -0.003(2) -0.002(3)
C71 0.038(3) 0.028(3) 0.038(3) 0.009(2) 0.007(2) 0.002(2)
C72 0.049(3) 0.031(3) 0.029(3) 0.006(2) -0.006(3) -0.002(2)
C73 0.034(3) 0.064(4) 0.037(3) 0.012(3) 0.005(3) -0.009(3)
C74 0.025(3) 0.061(4) 0.040(3) 0.022(3) 0.006(2) -0.002(3)
C75 0.046(4) 0.051(4) 0.043(4) 0.020(3) 0.014(3) 0.019(3)
C76 0.040(3) 0.049(3) 0.034(3) 0.005(3) 0.011(2) 0.005(3)
O1W 0.037(2) 0.038(2) 0.045(2) 0.0056(19) 0.0115(16) -0.0009(18)

loop_
_atom_type_symbol
_atom_type_description
_atom_type_scat_dispersion_real
_atom_type_scat_dispersion_imag
_atom_type_scat_source
C C 0.0033 0.0016 'International Tables Vol C Tables 4.2.6.8 and 6.1.1.4'
H H 0.0000 0.0000 'International Tables Vol C Tables 4.2.6.8 and 6.1.1.4'
N N 0.0061 0.0033 'International Tables Vol C Tables 4.2.6.8 and 6.1.1.4'
O O 0.0106 0.0060 'International Tables Vol C Tables 4.2.6.8 and 6.1.1.4'
S S 0.1246 0.1234 'International Tables Vol C Tables 4.2.6.8 and 6.1.1.4'
Cu Cu 0.3201 1.2651 'International Tables Vol C Tables 4.2.6.8 and 6.1.1.4'

loop_
_geom_angle_atom_site_label_1
_geom_angle_atom_site_label_2
_geom_angle_atom_site_label_3
_geom_angle
_geom_angle_site_symmetry_1
_geom_angle_site_symmetry_3
_geom_angle_publ_flag
O32' S3 O31 71.5(9) . . ?
O32' S3 O33 129.2(7) . . ?
O31 S3 O33 125.3(5) . . ?
O32' S3 O31' 101.0(11) . . ?
O31 S3 O31' 30.2(6) . . ?
O33 S3 O31' 101.1(7) . . ?
O32' S3 O32 33.4(7) . . ?
O31 S3 O32 104.5(6) . . ?
O33 S3 O32 104.6(4) . . ?
O31' S3 O32 132.7(8) . . ?
O32' S3 C64 109.7(8) . . ?
O31 S3 C64 110.0(5) . . ?
O33 S3 C64 107.0(3) . . ?
O31' S3 C64 106.2(7) . . ?
O32 S3 C64 103.1(4) . . ?
S3 O33 Cu 159.9(3) . . ?
O23 S2 O22 104.4(5) . . ?
O23 S2 O21 122.1(5) . . ?
O22 S2 O21 110.4(3) . . ?
O23 S2 O23' 27.4(5) . . ?
O22 S2 O23' 130.1(6) . . ?
O21 S2 O23' 98.9(6) . . ?
O23 S2 C74 107.5(4) . 1_453 ?
O22 S2 C74 105.7(3) . 1_453 ?
O21 S2 C74 105.8(3) . 1_453 ?
O23' S2 C74 103.8(6) . 1_453 ?
O12 S1 O11 113.1(8) . . ?
O12 S1 O13 102.6(8) . . ?
O11 S1 O13 123.2(8) . . ?
O12 S1 C54 106.3(6) . . ?
O11 S1 C54 105.8(6) . . ?
O13 S1 C54 104.5(6) . . ?
S1 O13 H13 109.5 . . ?
N4 Cu N2 92.6(2) . . ?
N4 Cu N1 174.29(19) . . ?
N2 Cu N1 92.1(2) . . ?
N4 Cu N3 86.32(19) . . ?
N2 Cu N3 178.9(2) . . ?
N1 Cu N3 89.05(18) . . ?
N4 Cu O33 94.63(17) . . ?
N2 Cu O33 89.69(18) . . ?
N1 Cu O33 88.74(18) . . ?
N3 Cu O33 90.46(18) . . ?
C11 N1 C13 117.8(5) . . ?
C11 N1 Cu 120.1(4) . . ?
C13 N1 Cu 122.1(4) . . ?
C6 C1 C2 119.7(5) . . ?
C6 C1 C71 120.2(5) . . ?
C2 C1 C71 119.9(5) . . ?
C21 N2 C25 116.6(5) . . ?
C21 N2 Cu 120.0(4) . . ?
C25 N2 Cu 123.3(4) . . ?
C3 C2 C1 120.2(5) . . ?
C3 C2 H2 119.9 . . ?
C1 C2 H2 119.9 . . ?
C31 N3 C35 119.6(5) . . ?
C31 N3 Cu 119.8(4) . . ?
C35 N3 Cu 120.4(4) . . ?
C4 C3 C2 119.4(5) . . ?
C4 C3 C61 120.0(5) . . ?
C2 C3 C61 120.4(5) . . ?
C45 N4 C41 117.4(5) . . ?
C45 N4 Cu 122.4(4) . . ?
C41 N4 Cu 119.7(4) . . ?
C3 C4 C5 121.3(5) . . ?
C3 C4 H4 119.4 . . ?
C5 C4 H4 119.4 . . ?
C6 C5 C4 117.1(5) . . ?
C6 C5 C51 123.2(6) . . ?
C4 C5 C51 119.6(6) . . ?
C5 C6 C1 122.1(5) . . ?
C5 C6 H6 118.9 . . ?
C1 C6 H6 118.9 . . ?
N1 C11 C12 123.1(7) . . ?
N1 C11 H11 118.5 . . ?
C12 C11 H11 118.5 . . ?
C11 C12 C14 118.4(7) . . ?
C11 C12 H12 120.8 . . ?
C14 C12 H12 120.8 . . ?
N1 C13 C15 122.5(6) . . ?
N1 C13 H13 118.7 . . ?
C15 C13 H13 118.7 . . ?
C15 C14 C12 119.4(6) . . ?
C15 C14 H14 120.3 . . ?
C12 C14 H14 120.3 . . ?
C14 C15 C13 118.7(7) . . ?
C14 C15 H15 120.6 . . ?
C13 C15 H15 120.6 . . ?
N2 C21 C22 123.8(7) . . ?
N2 C21 H21 118.1 . . ?
C22 C21 H21 118.1 . . ?
C21 C22 C23 117.4(7) . . ?
C21 C22 H22 121.3 . . ?
C23 C22 H22 121.3 . . ?
C24 C23 C22 119.7(6) . . ?
C24 C23 H23 120.1 . . ?
C22 C23 H23 120.1 . . ?
C23 C24 C25 120.3(7) . . ?
C23 C24 H24 119.9 . . ?
C25 C24 H24 119.9 . . ?
N2 C25 C24 122.1(6) . . ?
N2 C25 H25 119.0 . . ?
C24 C25 H25 119.0 . . ?
N3 C31 C32 121.6(6) . . ?
N3 C31 H31 119.2 . . ?
C32 C31 H31 119.2 . . ?
C33 C32 C31 119.9(7) . . ?
C33 C32 H32 120.1 . . ?
C31 C32 H32 120.1 . . ?
C32 C33 C34 119.1(6) . . ?
C32 C33 H33 120.4 . . ?
C34 C33 H33 120.4 . . ?
C33 C34 C35 119.0(7) . . ?
C33 C34 H34 120.5 . . ?
C35 C34 H34 120.5 . . ?
N3 C35 C34 120.5(6) . . ?
N3 C35 H35 119.7 . . ?
C34 C35 H35 119.7 . . ?
N4 C41 C42 123.6(6) . . ?
N4 C41 H41 118.2 . . ?
C42 C41 H41 118.2 . . ?
C43 C42 C41 116.3(6) . . ?
C43 C42 H42 121.9 . . ?
C41 C42 H42 121.9 . . ?
C44 C43 C42 119.7(6) . . ?
C44 C43 H43 120.1 . . ?
C42 C43 H43 120.1 . . ?
C43 C44 C45 121.0(6) . . ?
C43 C44 H44 119.5 . . ?
C45 C44 H44 119.5 . . ?
N4 C45 C44 121.9(6) . . ?
N4 C45 H45 119.1 . . ?
C44 C45 H45 119.1 . . ?
C62 C61 C66 119.3(6) . . ?
C62 C61 C3 120.2(6) . . ?
C66 C61 C3 120.4(6) . . ?
C61 C62 C63 121.9(6) . . ?
C61 C62 H62 119.0 . . ?
C63 C62 H62 119.0 . . ?
C64 C63 C62 118.9(7) . . ?
C64 C63 H63 120.6 . . ?
C62 C63 H63 120.6 . . ?
C63 C64 C65 121.3(6) . . ?
C63 C64 S3 122.4(6) . . ?
C65 C64 S3 116.2(5) . . ?
C64 C65 C66 118.0(6) . . ?
C64 C65 H65 121.0 . . ?
C66 C65 H65 121.0 . . ?
C61 C66 C65 120.6(6) . . ?
C61 C66 H66 119.7 . . ?
C65 C66 H66 119.7 . . ?
C72 C71 C76 118.3(5) . . ?
C72 C71 C1 120.0(5) . . ?
C76 C71 C1 121.7(5) . . ?
C73 C72 C71 119.3(6) . . ?
C73 C72 H72 120.3 . . ?
C71 C72 H72 120.3 . . ?
C74 C73 C72 121.2(6) . . ?
C74 C73 H73 119.4 . . ?
C72 C73 H73 119.4 . . ?
C75 C74 C73 119.6(6) . . ?
C75 C74 S2 121.0(5) . 1_657 ?
C73 C74 S2 119.3(5) . 1_657 ?
C76 C75 C74 121.3(6) . . ?
C76 C75 H75 119.4 . . ?
C74 C75 H75 119.4 . . ?
C75 C76 C71 120.2(6) . . ?
C75 C76 H76 119.9 . . ?
C71 C76 H76 119.9 . . ?
C52 C51 C56 120.0 . . ?
C52 C51 C5 118.6(5) . . ?
C56 C51 C5 121.4(5) . . ?
C53 C52 C51 120.0 . . ?
C53 C52 H52 120.0 . . ?
C51 C52 H52 120.0 . . ?
C52 C53 C54 120.0 . . ?
C52 C53 H53 120.0 . . ?
C54 C53 H53 120.0 . . ?
C55 C54 C53 120.0 . . ?
C55 C54 S1 121.1(4) . . ?
C53 C54 S1 118.9(4) . . ?
C56 C55 C54 120.0 . . ?
C56 C55 H55 120.0 . . ?
C54 C55 H55 120.0 . . ?
C55 C56 C51 120.0 . . ?
C55 C56 H56 120.0 . . ?
C51 C56 H56 120.0 . . ?
C81 N8 C85 120.0 . . ?
C82 C81 N8 120.0 . . ?
C82 C81 H81 120.0 . . ?
N8 C81 H81 120.0 . . ?
C81 C82 C83 120.0 . . ?
C81 C82 H82 120.0 . . ?
C83 C82 H82 120.0 . . ?
C84 C83 C82 120.0 . . ?
C84 C83 H83 120.0 . . ?
C82 C83 H83 120.0 . . ?
C83 C84 C85 120.0 . . ?
C83 C84 H84 120.0 . . ?
C85 C84 H84 120.0 . . ?
C84 C85 N8 120.0 . . ?
C84 C85 H85 120.0 . . ?
N8 C85 H85 120.0 . . ?
C91 N9 C95 120.0 . . ?
N9 C91 C92 120.0 . . ?
N9 C91 H91 120.0 . . ?
C92 C91 H91 120.0 . . ?
C93 C92 C91 120.0 . . ?
C93 C92 H92 120.0 . . ?
C91 C92 H92 120.0 . . ?
C94 C93 C92 120.0 . . ?
C94 C93 H93 120.0 . . ?
C92 C93 H93 120.0 . . ?
C95 C94 C93 120.0 . . ?
C95 C94 H94 120.0 . . ?
C93 C94 H94 120.0 . . ?
C94 C95 N9 120.0 . . ?
C94 C95 H95 120.0 . . ?
N9 C95 H95 120.0 . . ?

loop_
_geom_bond_atom_site_label_1
_geom_bond_atom_site_label_2
_geom_bond_distance
_geom_bond_site_symmetry_2
_geom_bond_publ_flag
O31 S3 1.390(9) . ?
O32 S3 1.572(7) . ?
O23 S2 1.429(8) . ?
O31' S3 1.526(12) . ?
O32' S3 1.328(12) . ?
O23' S2 1.533(11) . ?
S3 O33 1.410(5) . ?
S3 C64 1.765(6) . ?
O33 Cu 2.368(5) . ?
S2 O22 1.459(7) . ?
S2 O21 1.485(5) . ?
S2 C74 1.775(6) 1_453 ?
S1 O12 1.419(14) . ?
S1 O11 1.438(13) . ?
S1 O13 1.472(13) . ?
S1 C54 1.792(5) . ?
O13 H13 0.8400 . ?
Cu N4 2.011(5) . ?
Cu N2 2.021(5) . ?
Cu N1 2.029(5) . ?
Cu N3 2.040(5) . ?
N1 C11 1.341(8) . ?
N1 C13 1.346(8) . ?
C1 C6 1.387(8) . ?
C1 C2 1.398(8) . ?
C1 C71 1.499(7) . ?
N2 C21 1.334(8) . ?
N2 C25 1.334(8) . ?
C2 C3 1.386(8) . ?
C2 H2 0.9500 . ?
N3 C31 1.303(8) . ?
N3 C35 1.313(9) . ?
C3 C4 1.378(8) . ?
C3 C61 1.495(7) . ?
N4 C45 1.334(8) . ?
N4 C41 1.357(8) . ?
C4 C5 1.442(8) . ?
C4 H4 0.9500 . ?
C5 C6 1.370(8) . ?
C5 C51 1.469(7) . ?
C6 H6 0.9500 . ?
C11 C12 1.377(10) . ?
C11 H11 0.9500 . ?
C12 C14 1.380(11) . ?
C12 H12 0.9500 . ?
C13 C15 1.379(10) . ?
C13 H13 0.9500 . ?
C14 C15 1.378(11) . ?
C14 H14 0.9500 . ?
C15 H15 0.9500 . ?
C21 C22 1.378(9) . ?
C21 H21 0.9500 . ?
C22 C23 1.389(13) . ?
C22 H22 0.9500 . ?
C23 C24 1.305(12) . ?
C23 H23 0.9500 . ?
C24 C25 1.396(9) . ?
C24 H24 0.9500 . ?
C25 H25 0.9500 . ?
C31 C32 1.399(9) . ?
C31 H31 0.9500 . ?
C32 C33 1.326(13) . ?
C32 H32 0.9500 . ?
C33 C34 1.346(12) . ?
C33 H33 0.9500 . ?
C34 C35 1.425(9) . ?
C34 H34 0.9500 . ?
C35 H35 0.9500 . ?
C41 C42 1.417(9) . ?
C41 H41 0.9500 . ?
C42 C43 1.397(10) . ?
C42 H42 0.9500 . ?
C43 C44 1.345(10) . ?
C43 H43 0.9500 . ?
C44 C45 1.392(10) . ?
C44 H44 0.9500 . ?
C45 H45 0.9500 . ?
C61 C62 1.382(9) . ?
C61 C66 1.385(9) . ?
C62 C63 1.396(9) . ?
C62 H62 0.9500 . ?
C63 C64 1.373(11) . ?
C63 H63 0.9500 . ?
C64 C65 1.417(11) . ?
C65 C66 1.418(8) . ?
C65 H65 0.9500 . ?
C66 H66 0.9500 . ?
C71 C72 1.404(9) . ?
C71 C76 1.430(9) . ?
C72 C73 1.390(9) . ?
C72 H72 0.9500 . ?
C73 C74 1.378(11) . ?
C73 H73 0.9500 . ?
C74 C75 1.378(10) . ?
C74 S2 1.775(6) 1_657 ?
C75 C76 1.359(9) . ?
C75 H75 0.9500 . ?
C76 H76 0.9500 . ?
C51 C52 1.3900 . ?
C51 C56 1.3900 . ?
C52 C53 1.3900 . ?
C52 H52 0.9500 . ?
C53 C54 1.3900 . ?
C53 H53 0.9500 . ?
C54 C55 1.3900 . ?
C55 C56 1.3900 . ?
C55 H55 0.9500 . ?
C56 H56 0.9500 . ?
N8 C81 1.3900 . ?
N8 C85 1.3900 . ?
C81 C82 1.3900 . ?
C81 H81 0.9500 . ?
C82 C83 1.3900 . ?
C82 H82 0.9500 . ?
C83 C84 1.3900 . ?
C83 H83 0.9500 . ?
C84 C85 1.3900 . ?
C84 H84 0.9500 . ?
C85 H85 0.9500 . ?
N9 C91 1.3900 . ?
N9 C95 1.3900 . ?
C91 C92 1.3900 . ?
C91 H91 0.9500 . ?
C92 C93 1.3900 . ?
C92 H92 0.9500 . ?
C93 C94 1.3900 . ?
C93 H93 0.9500 . ?
C94 C95 1.3900 . ?
C94 H94 0.9500 . ?
C95 H95 0.9500 . ?
